data_7001509
loop_
_publ_author_name
'Ballmann, Joachim'
'Sun, Xianru'
'Dechert, Sebastian'
'Schneider, Benjamin'
'Meyer, Franc'

_publ_section_title
;
 A convenient ligand exchange pathway to [2Fe--2S] ferredoxin analogues
;
_journal_issue 25
_journal_name_full 'Dalton Transactions'
_journal_page_first 4908
_journal_page_last 4917
_journal_paper_doi 10.1039/b901242g
_journal_year 2009
_chemical_formula_moiety 'C32 H36 Fe2 S6 2-, 2(C8 H20 N +)'
_chemical_formula_sum 'C48 H76 Fe2 N2 S6'
_chemical_formula_weight 985.17
_chemical_name_systematic
;
?
;
_space_group_IT_number 14
_symmetry_cell_setting monoclinic
_symmetry_space_group_name_Hall '-P 2yn'
_symmetry_space_group_name_H-M 'P 1 21/n 1'
_atom_sites_solution_hydrogens geom
_atom_sites_solution_primary direct
_atom_sites_solution_secondary difmap
_audit_creation_method SHELXL-97
_cell_angle_alpha 90.00
_cell_angle_beta 98.146(3)
_cell_angle_gamma 90.00
_cell_formula_units_Z 2
_cell_length_a 10.1076(3)
_cell_length_b 16.2036(4)
_cell_length_c 15.7653(5)
_cell_measurement_reflns_used 31517
_cell_measurement_temperature 133(2)
_cell_measurement_theta_max 26.96
_cell_measurement_theta_min 1.81
_cell_volume 2555.98(13)
_computing_cell_refinement 'X-AREA (Stoe & Cie, 2002)'
_computing_data_collection 'X-AREA (Stoe & Cie, 2002)'
_computing_data_reduction 'X-AREA (Stoe & Cie, 2002)'
_computing_molecular_graphics 'DIAMOND (Brandenburg, 2001)'
_computing_publication_material 'SHELXL-97 (Sheldrick, 1997)'
_computing_structure_refinement 'SHELXL-97 (Sheldrick, 1997)'
_computing_structure_solution 'SHELXS-97 (Sheldrick, 1990)'
_diffrn_ambient_temperature 133(2)
_diffrn_measured_fraction_theta_full 0.999
_diffrn_measured_fraction_theta_max 0.999
_diffrn_measurement_device_type 'Stoe IPDS II'
_diffrn_measurement_method \w
_diffrn_radiation_monochromator graphite
_diffrn_radiation_source 'fine-focus sealed tube'
_diffrn_radiation_type MoK\a
_diffrn_radiation_wavelength 0.71073
_diffrn_reflns_av_R_equivalents 0.0507
_diffrn_reflns_av_sigmaI/netI 0.0256
_diffrn_reflns_limit_h_max 12
_diffrn_reflns_limit_h_min -12
_diffrn_reflns_limit_k_max 20
_diffrn_reflns_limit_k_min -20
_diffrn_reflns_limit_l_max 20
_diffrn_reflns_limit_l_min -19
_diffrn_reflns_number 31517
_diffrn_reflns_theta_full 26.96
_diffrn_reflns_theta_max 26.96
_diffrn_reflns_theta_min 1.81
_exptl_absorpt_coefficient_mu 0.846
_exptl_absorpt_correction_T_max 0.7762
_exptl_absorpt_correction_T_min 0.6061
_exptl_absorpt_correction_type numerical
_exptl_absorpt_process_details 'X-RED (Stoe & Cie, 2002)'
_exptl_crystal_colour black
_exptl_crystal_density_diffrn 1.280
_exptl_crystal_density_method 'not measured'
_exptl_crystal_description block
_exptl_crystal_F_000 1052
_exptl_crystal_size_max 0.50
_exptl_crystal_size_mid 0.45
_exptl_crystal_size_min 0.23
_refine_diff_density_max 1.295
_refine_diff_density_min -0.745
_refine_diff_density_rms 0.078
_refine_ls_extinction_method none
_refine_ls_goodness_of_fit_ref 1.048
_refine_ls_hydrogen_treatment constr
_refine_ls_matrix_type full
_refine_ls_number_parameters 257
_refine_ls_number_reflns 5552
_refine_ls_number_restraints 46
_refine_ls_restrained_S_all 1.126
_refine_ls_R_factor_all 0.0550
_refine_ls_R_factor_gt 0.0497
_refine_ls_shift/su_max 0.001
_refine_ls_shift/su_mean 0.000
_refine_ls_structure_factor_coef Fsqd
_refine_ls_weighting_details 'calc w=1/[\s^2^(Fo^2^)+(0.0617P)^2^+4.1786P] where P=(Fo^2^+2Fc^2^)/3'
_refine_ls_weighting_scheme calc
_refine_ls_wR_factor_gt 0.1310
_refine_ls_wR_factor_ref 0.1342
_reflns_number_gt 4999
_reflns_number_total 5552
_reflns_threshold_expression >2sigma(I)
_cod_data_source_file b901242g.txt
_cod_data_source_block 4d-ab40
_cod_original_sg_symbol_H-M 'P 21/n'
_cod_database_code 7001509

loop_
_symmetry_equiv_pos_as_xyz
'x, y, z'
'-x+1/2, y+1/2, -z+1/2'
'-x, -y, -z'
'x-1/2, -y-1/2, z-1/2'

loop_
_atom_site_label
_atom_site_type_symbol
_atom_site_fract_x
_atom_site_fract_y
_atom_site_fract_z
_atom_site_U_iso_or_equiv
_atom_site_adp_type
_atom_site_occupancy
_atom_site_symmetry_multiplicity
_atom_site_calc_flag
_atom_site_refinement_flags
_atom_site_disorder_assembly
_atom_site_disorder_group
Fe1 Fe 0.47153(4) 0.44132(3) 0.55545(3) 0.02855(13) Uani 1 1 d . . .
S1 S 0.53142(7) 0.57018(5) 0.58396(5) 0.03181(18) Uani 1 1 d . . .
S2 S 0.25624(7) 0.40653(5) 0.57884(5) 0.03285(19) Uani 1 1 d . . .
S3 S 0.62658(8) 0.36061(5) 0.63820(5) 0.0378(2) Uani 1 1 d . . .
C1 C 0.2412(3) 0.39581(17) 0.68840(18) 0.0251(5) Uani 1 1 d . . .
C2 C 0.3372(3) 0.42332(18) 0.7552(2) 0.0292(6) Uani 1 1 d . . .
H2 H 0.4164 0.4466 0.7427 0.080 Uiso 1 1 calc R . .
C3 C 0.3156(3) 0.41626(19) 0.8398(2) 0.0320(6) Uani 1 1 d . . .
C4 C 0.1965(3) 0.38234(19) 0.85901(19) 0.0311(6) Uani 1 1 d . . .
H4 H 0.1815 0.3786 0.9157 0.080 Uiso 1 1 calc R . .
C5 C 0.0999(3) 0.35404(19) 0.79360(19) 0.0291(6) Uani 1 1 d . . .
C6 C 0.1239(3) 0.36093(18) 0.70971(19) 0.0273(6) Uani 1 1 d . . .
H6 H 0.0599 0.3417 0.6660 0.080 Uiso 1 1 calc R . .
C7 C 0.4210(4) 0.4444(3) 0.9116(2) 0.0478(9) Uani 1 1 d . . .
H7A H 0.4298 0.5033 0.9095 0.080 Uiso 1 1 calc R . .
H7B H 0.5049 0.4191 0.9054 0.080 Uiso 1 1 calc R . .
H7C H 0.3951 0.4286 0.9657 0.080 Uiso 1 1 calc R . .
C8 C -0.0273(3) 0.3155(2) 0.8148(2) 0.0414(8) Uani 1 1 d . . .
H8A H -0.0285 0.3182 0.8755 0.080 Uiso 1 1 calc R . .
H8B H -0.0316 0.2589 0.7967 0.080 Uiso 1 1 calc R . .
H8C H -0.1028 0.3449 0.7856 0.080 Uiso 1 1 calc R . .
C9 C 0.5970(3) 0.2549(2) 0.61273(19) 0.0323(6) Uani 1 1 d . . .
C10 C 0.6984(3) 0.1981(2) 0.6403(2) 0.0368(7) Uani 1 1 d . . .
H10 H 0.7807 0.2175 0.6665 0.080 Uiso 1 1 calc R . .
C11 C 0.6798(3) 0.1138(2) 0.6296(2) 0.0394(7) Uani 1 1 d . . .
C12 C 0.5565(3) 0.0849(2) 0.5894(2) 0.0370(7) Uani 1 1 d . . .
H12 H 0.5423 0.0285 0.5824 0.080 Uiso 1 1 calc R . .
C13 C 0.4542(3) 0.1401(2) 0.55983(19) 0.0345(7) Uani 1 1 d . . .
C14 C 0.4753(3) 0.2245(2) 0.5715(2) 0.0340(7) Uani 1 1 d . . .
H14 H 0.4073 0.2612 0.5516 0.080 Uiso 1 1 calc R . .
C15 C 0.7895(4) 0.0543(3) 0.6635(3) 0.0593(11) Uani 1 1 d . . .
H15A H 0.8490 0.0473 0.6217 0.080 Uiso 1 1 calc R . .
H15B H 0.7510 0.0020 0.6749 0.080 Uiso 1 1 calc R . .
H15C H 0.8382 0.0758 0.7155 0.080 Uiso 1 1 calc R . .
C16 C 0.3209(4) 0.1082(2) 0.5167(3) 0.0453(8) Uani 1 1 d . . .
H16A H 0.2505 0.1425 0.5320 0.080 Uiso 1 1 calc R . .
H16B H 0.3083 0.0526 0.5351 0.080 Uiso 1 1 calc R . .
H16C H 0.3191 0.1091 0.4557 0.080 Uiso 1 1 calc R . .
N1A N 0.9413(6) 0.3556(3) 0.3502(3) 0.0273(16) Uiso 0.510(6) 1 d PD A 1
C21A C 0.8582(6) 0.3035(4) 0.2800(4) 0.0409(16) Uiso 0.510(6) 1 d PD A 1
H21A H 0.8367 0.2511 0.3043 0.080 Uiso 0.510(6) 1 calc PR A 1
H21B H 0.9118 0.2923 0.2349 0.080 Uiso 0.510(6) 1 calc PR A 1
C22A C 0.7267(8) 0.3463(6) 0.2403(7) 0.050(2) Uiso 0.510(6) 1 d PD A 1
H22A H 0.6793 0.3111 0.1973 0.080 Uiso 0.510(6) 1 calc PR A 1
H22B H 0.7472 0.3976 0.2147 0.080 Uiso 0.510(6) 1 calc PR A 1
H22C H 0.6722 0.3566 0.2843 0.080 Uiso 0.510(6) 1 calc PR A 1
C23A C 0.9930(8) 0.4271(4) 0.3069(5) 0.0478(11) Uiso 0.510(6) 1 d PD A 1
H23A H 1.0168 0.4074 0.2530 0.080 Uiso 0.510(6) 1 calc PR A 1
H23B H 0.9193 0.4653 0.2929 0.080 Uiso 0.510(6) 1 calc PR A 1
C24A C 1.1022(9) 0.4729(6) 0.3472(7) 0.058(3) Uiso 0.510(6) 1 d PD A 1
H24A H 1.1230 0.5162 0.3096 0.080 Uiso 0.510(6) 1 calc PR A 1
H24B H 1.1783 0.4373 0.3603 0.080 Uiso 0.510(6) 1 calc PR A 1
H24C H 1.0800 0.4966 0.3992 0.080 Uiso 0.510(6) 1 calc PR A 1
C25A C 1.0516(5) 0.3014(4) 0.3952(4) 0.0406(16) Uiso 0.510(6) 1 d PD A 1
H25A H 1.0917 0.3299 0.4465 0.080 Uiso 0.510(6) 1 calc PR A 1
H25B H 1.0108 0.2515 0.4134 0.080 Uiso 0.510(6) 1 calc PR A 1
C26A C 1.1608(8) 0.2767(5) 0.3463(5) 0.0407(17) Uiso 0.510(6) 1 d PD A 1
H26A H 1.2239 0.2427 0.3817 0.080 Uiso 0.510(6) 1 calc PR A 1
H26B H 1.2051 0.3251 0.3294 0.080 Uiso 0.510(6) 1 calc PR A 1
H26C H 1.1238 0.2463 0.2962 0.080 Uiso 0.510(6) 1 calc PR A 1
C27A C 0.8533(7) 0.3800(4) 0.4165(4) 0.054(2) Uiso 0.510(6) 1 d PD A 1
H27A H 0.7611 0.3870 0.3906 0.080 Uiso 0.510(6) 1 calc PR A 1
H27B H 0.8845 0.4305 0.4456 0.080 Uiso 0.510(6) 1 calc PR A 1
C28A C 0.8702(10) 0.2987(5) 0.4842(6) 0.062(2) Uiso 0.510(6) 1 d PD A 1
H28A H 0.8180 0.3079 0.5296 0.080 Uiso 0.510(6) 1 calc PR A 1
H28B H 0.9625 0.2924 0.5078 0.080 Uiso 0.510(6) 1 calc PR A 1
H28C H 0.8396 0.2495 0.4535 0.080 Uiso 0.510(6) 1 calc PR A 1
N1B N 0.9108(6) 0.3568(4) 0.3458(4) 0.0286(17) Uiso 0.490(6) 1 d PD A 2
C21B C 0.7614(6) 0.3537(5) 0.3100(4) 0.051(2) Uiso 0.490(6) 1 d PD A 2
H21C H 0.7223 0.3056 0.3334 0.080 Uiso 0.490(6) 1 calc PR A 2
H21D H 0.7182 0.4021 0.3297 0.080 Uiso 0.490(6) 1 calc PR A 2
C22B C 0.7321(8) 0.3501(5) 0.2146(5) 0.0373(19) Uiso 0.490(6) 1 d PD A 2
H22D H 0.6371 0.3480 0.1974 0.080 Uiso 0.490(6) 1 calc PR A 2
H22E H 0.7726 0.3018 0.1943 0.080 Uiso 0.490(6) 1 calc PR A 2
H22F H 0.7676 0.3984 0.1906 0.080 Uiso 0.490(6) 1 calc PR A 2
C23B C 0.9734(8) 0.4334(4) 0.3111(5) 0.0478(11) Uiso 0.490(6) 1 d PD A 2
H23C H 0.9017 0.4720 0.2926 0.080 Uiso 0.490(6) 1 calc PR A 2
H23D H 1.0109 0.4169 0.2604 0.080 Uiso 0.490(6) 1 calc PR A 2
C24B C 1.0823(7) 0.4805(5) 0.3696(5) 0.0321(16) Uiso 0.490(6) 1 d PD A 2
H24D H 1.1113 0.5270 0.3393 0.080 Uiso 0.490(6) 1 calc PR A 2
H24E H 1.1568 0.4445 0.3867 0.080 Uiso 0.490(6) 1 calc PR A 2
H24F H 1.0470 0.4994 0.4196 0.080 Uiso 0.490(6) 1 calc PR A 2
C25B C 0.9779(6) 0.2805(4) 0.3170(4) 0.0382(16) Uiso 0.490(6) 1 d PD A 2
H25C H 0.9235 0.2334 0.3277 0.080 Uiso 0.490(6) 1 calc PR A 2
H25D H 0.9762 0.2844 0.2555 0.080 Uiso 0.490(6) 1 calc PR A 2
C26B C 1.1188(7) 0.2621(5) 0.3559(5) 0.0400(17) Uiso 0.490(6) 1 d PD A 2
H26D H 1.1480 0.2121 0.3317 0.080 Uiso 0.490(6) 1 calc PR A 2
H26E H 1.1229 0.2558 0.4167 0.080 Uiso 0.490(6) 1 calc PR A 2
H26F H 1.1759 0.3068 0.3440 0.080 Uiso 0.490(6) 1 calc PR A 2
C27B C 0.9225(7) 0.3621(5) 0.4428(4) 0.053(2) Uiso 0.490(6) 1 d PD A 2
H27C H 0.9260 0.4187 0.4629 0.080 Uiso 0.490(6) 1 calc PR A 2
H27D H 0.9993 0.3319 0.4710 0.080 Uiso 0.490(6) 1 calc PR A 2
C28B C 0.7864(9) 0.3186(6) 0.4547(6) 0.062(2) Uiso 0.490(6) 1 d PD A 2
H28D H 0.7778 0.3166 0.5146 0.080 Uiso 0.490(6) 1 calc PR A 2
H28E H 0.7855 0.2635 0.4323 0.080 Uiso 0.490(6) 1 calc PR A 2
H28F H 0.7132 0.3494 0.4246 0.080 Uiso 0.490(6) 1 calc PR A 2

loop_
_atom_site_aniso_label
_atom_site_aniso_U_11
_atom_site_aniso_U_22
_atom_site_aniso_U_33
_atom_site_aniso_U_23
_atom_site_aniso_U_13
_atom_site_aniso_U_12
Fe1 0.0223(2) 0.0349(2) 0.0273(2) 0.00858(16) -0.00046(15) -0.00480(16)
S1 0.0279(3) 0.0375(4) 0.0290(4) 0.0046(3) 0.0003(3) -0.0058(3)
S2 0.0232(3) 0.0468(5) 0.0271(4) 0.0076(3) -0.0013(3) -0.0070(3)
S3 0.0297(4) 0.0377(4) 0.0416(4) 0.0117(3) -0.0102(3) -0.0075(3)
C1 0.0244(12) 0.0220(13) 0.0279(13) 0.0008(10) -0.0001(10) 0.0004(10)
C2 0.0236(13) 0.0282(14) 0.0352(15) -0.0030(11) 0.0015(11) -0.0061(11)
C3 0.0291(14) 0.0317(15) 0.0331(15) -0.0083(12) -0.0021(12) -0.0033(12)
C4 0.0284(14) 0.0353(15) 0.0292(14) -0.0055(12) 0.0031(11) 0.0004(12)
C5 0.0228(13) 0.0310(15) 0.0330(15) -0.0018(12) 0.0024(11) -0.0006(11)
C6 0.0220(12) 0.0274(14) 0.0310(14) 0.0002(11) -0.0015(10) -0.0020(10)
C7 0.0396(18) 0.064(2) 0.0367(18) -0.0129(16) -0.0047(14) -0.0157(17)
C8 0.0290(15) 0.060(2) 0.0356(16) 0.0028(15) 0.0062(13) -0.0094(14)
C9 0.0291(14) 0.0407(17) 0.0266(14) 0.0079(12) 0.0021(11) -0.0034(12)
C10 0.0275(14) 0.0505(19) 0.0321(15) -0.0014(14) 0.0024(12) 0.0025(13)
C11 0.0377(16) 0.0484(19) 0.0319(16) -0.0052(14) 0.0038(13) 0.0117(14)
C12 0.0427(17) 0.0398(17) 0.0283(15) -0.0013(13) 0.0040(13) 0.0053(14)
C13 0.0346(15) 0.0402(17) 0.0281(15) 0.0045(12) 0.0022(12) -0.0032(13)
C14 0.0301(14) 0.0371(16) 0.0329(15) 0.0121(13) -0.0014(12) -0.0022(12)
C15 0.051(2) 0.062(3) 0.061(3) -0.016(2) -0.0073(19) 0.025(2)
C16 0.0400(18) 0.0406(19) 0.052(2) 0.0022(16) -0.0042(15) -0.0081(15)

loop_
_atom_type_symbol
_atom_type_description
_atom_type_scat_dispersion_real
_atom_type_scat_dispersion_imag
_atom_type_scat_source
C C 0.0033 0.0016 'International Tables Vol C Tables 4.2.6.8 and 6.1.1.4'
H H 0.0000 0.0000 'International Tables Vol C Tables 4.2.6.8 and 6.1.1.4'
N N 0.0061 0.0033 'International Tables Vol C Tables 4.2.6.8 and 6.1.1.4'
S S 0.1246 0.1234 'International Tables Vol C Tables 4.2.6.8 and 6.1.1.4'
Fe Fe 0.3463 0.8444 'International Tables Vol C Tables 4.2.6.8 and 6.1.1.4'

loop_
_geom_angle_atom_site_label_1
_geom_angle_atom_site_label_2
_geom_angle_atom_site_label_3
_geom_angle
_geom_angle_site_symmetry_1
_geom_angle_site_symmetry_3
_geom_angle_publ_flag
S1 Fe1 S1 104.38(3) 3_666 . ?
S1 Fe1 S3 115.46(4) 3_666 . ?
S1 Fe1 S3 106.13(3) . . ?
S1 Fe1 S2 104.89(3) 3_666 . ?
S1 Fe1 S2 115.68(4) . . ?
S3 Fe1 S2 110.47(3) . . ?
S1 Fe1 Fe1 52.20(2) 3_666 3_666 ?
S1 Fe1 Fe1 52.18(2) . 3_666 ?
S3 Fe1 Fe1 125.25(3) . 3_666 ?
S2 Fe1 Fe1 124.27(3) . 3_666 ?
Fe1 S1 Fe1 75.62(3) 3_666 . ?
C1 S2 Fe1 113.04(9) . . ?
C9 S3 Fe1 109.95(10) . . ?
C6 C1 C2 118.0(3) . . ?
C6 C1 S2 118.0(2) . . ?
C2 C1 S2 124.0(2) . . ?
C3 C2 C1 120.7(3) . . ?
C2 C3 C4 120.0(3) . . ?
C2 C3 C7 120.4(3) . . ?
C4 C3 C7 119.7(3) . . ?
C5 C4 C3 120.4(3) . . ?
C6 C5 C4 118.8(3) . . ?
C6 C5 C8 121.1(3) . . ?
C4 C5 C8 120.2(3) . . ?
C5 C6 C1 122.2(3) . . ?
C14 C9 C10 118.1(3) . . ?
C14 C9 S3 123.7(2) . . ?
C10 C9 S3 118.2(2) . . ?
C11 C10 C9 122.0(3) . . ?
C10 C11 C12 118.9(3) . . ?
C10 C11 C15 120.4(3) . . ?
C12 C11 C15 120.7(3) . . ?
C11 C12 C13 120.5(3) . . ?
C14 C13 C12 119.5(3) . . ?
C14 C13 C16 120.4(3) . . ?
C12 C13 C16 120.1(3) . . ?
C13 C14 C9 121.1(3) . . ?
C23A N1A C25A 112.7(5) . . ?
C23A N1A C27A 113.2(5) . . ?
C25A N1A C27A 107.0(4) . . ?
C23A N1A C21A 106.9(4) . . ?
C25A N1A C21A 108.0(4) . . ?
C27A N1A C21A 108.9(5) . . ?
N1A C21A C22A 113.2(6) . . ?
C24A C23A N1A 120.8(7) . . ?
C26A C25A N1A 117.6(5) . . ?
N1A C27A C28A 102.5(5) . . ?
C25B N1B C27B 111.9(5) . . ?
C25B N1B C23B 109.3(5) . . ?
C27B N1B C23B 109.7(5) . . ?
C25B N1B C21B 108.8(5) . . ?
C27B N1B C21B 107.7(5) . . ?
C23B N1B C21B 109.3(5) . . ?
C22B C21B N1B 114.6(5) . . ?
N1B C23B C24B 119.1(6) . . ?
C26B C25B N1B 118.8(5) . . ?
N1B C27B C28B 98.6(6) . . ?

loop_
_geom_bond_atom_site_label_1
_geom_bond_atom_site_label_2
_geom_bond_distance
_geom_bond_site_symmetry_2
_geom_bond_publ_flag
Fe1 S1 2.2017(9) 3_666 ?
Fe1 S1 2.2024(9) . ?
Fe1 S3 2.2999(8) . ?
Fe1 S2 2.3273(8) . ?
Fe1 Fe1 2.6999(8) 3_666 ?
S1 Fe1 2.2017(9) 3_666 ?
S2 C1 1.764(3) . ?
S3 C9 1.775(3) . ?
C1 C6 1.396(4) . ?
C1 C2 1.401(4) . ?
C2 C3 1.387(4) . ?
C3 C4 1.395(4) . ?
C3 C7 1.510(4) . ?
C4 C5 1.394(4) . ?
C5 C6 1.383(4) . ?
C5 C8 1.509(4) . ?
C9 C14 1.397(4) . ?
C9 C10 1.399(4) . ?
C10 C11 1.387(5) . ?
C11 C12 1.396(5) . ?
C11 C15 1.509(5) . ?
C12 C13 1.397(5) . ?
C13 C14 1.391(5) . ?
C13 C16 1.512(4) . ?
N1A C23A 1.477(7) . ?
N1A C25A 1.514(7) . ?
N1A C27A 1.518(7) . ?
N1A C21A 1.543(7) . ?
C21A C22A 1.550(8) . ?
C23A C24A 1.405(8) . ?
C25A C26A 1.488(7) . ?
C27A C28A 1.689(8) . ?
N1B C25B 1.511(7) . ?
N1B C27B 1.520(7) . ?
N1B C23B 1.529(7) . ?
N1B C21B 1.536(7) . ?
C21B C22B 1.492(8) . ?
C23B C24B 1.536(8) . ?
C25B C26B 1.498(7) . ?
C27B C28B 1.580(8) . ?
